data_7158964
loop_
_publ_author_name
'Natarajan, Nithya'
'Jayabal, Ezhilan'
'Rengarajan, Venkatesan'
'Gnanasambandam, Vasuki'

_publ_section_title
;
 Multicomponent synthesis of pyrrolo[2,1-a]isoindolylidene-malononitrile
 (PIYM) fluorophores and their photophysical properties
;
_journal_name_full 'Organic &amp; Biomolecular Chemistry'
_journal_paper_doi 10.1039/D2OB01209J
_journal_year 2022
_chemical_formula_moiety 'C11 H7 N3'
_chemical_formula_sum 'C11 H7 N3'
_chemical_formula_weight 181.20
_space_group_crystal_system monoclinic
_space_group_IT_number 14
_space_group_name_Hall '-P 2ybc'
_space_group_name_H-M_alt 'P 1 21/c 1'
_atom_sites_solution_hydrogens geom
_atom_sites_solution_primary direct
_audit_creation_date 2019-11-30
_audit_creation_method
;
Olex2 1.3-alpha
(compiled 2019.09.11 svn.r3662 for OlexSys, GUI svn.r5938)
;
_audit_update_record
;
2019-11-30 deposited with the CCDC.	2022-10-28 downloaded from the CCDC.
;
_cell_angle_alpha 90
_cell_angle_beta 95.477(7)
_cell_angle_gamma 90
_cell_formula_units_Z 4
_cell_length_a 3.9218(3)
_cell_length_b 15.5165(11)
_cell_length_c 14.5798(11)
_cell_measurement_reflns_used 3045
_cell_measurement_temperature 298(2)
_cell_measurement_theta_max 29.1462
_cell_measurement_theta_min 3.0928
_cell_volume 883.17(11)
_computing_cell_refinement
;
CrysAlisPro, Agilent Technologies,
Version 1.171.36.21 (release 14-08-2012 CrysAlis171 .NET)
(compiled Sep 14 2012,17:21:16)
;
_computing_data_collection
;
CrysAlisPro, Agilent Technologies,
Version 1.171.36.21 (release 14-08-2012 CrysAlis171 .NET)
(compiled Sep 14 2012,17:21:16)
;
_computing_data_reduction
;
CrysAlisPro, Agilent Technologies,
Version 1.171.36.21 (release 14-08-2012 CrysAlis171 .NET)
(compiled Sep 14 2012,17:21:16)
;
_computing_molecular_graphics 'Olex2 1.3-alpha (Dolomanov et al., 2009)'
_computing_publication_material 'Olex2 1.3-alpha (Dolomanov et al., 2009)'
_computing_structure_refinement 'ShelXL 2018/3 (Sheldrick, 2015)'
_computing_structure_solution 'ShelXS n/a (Sheldrick, 2008)'
_diffrn_ambient_temperature 298(2)
_diffrn_detector_area_resol_mean 15.9821
_diffrn_measured_fraction_theta_full 0.998
_diffrn_measured_fraction_theta_max 0.899
_diffrn_measurement_details
;
#__ type_ start__ end____ width___ exp.time_
  1 omega  -18.00   46.00   1.0000   10.0000
omega____ theta____ kappa____ phi______ frames
    -      -16.9491   57.0000 -150.0000 64

#__ type_ start__ end____ width___ exp.time_
  2 omega  -25.00   25.00   1.0000   10.0000
omega____ theta____ kappa____ phi______ frames
    -      -16.9491  -99.0000 -180.0000 50

#__ type_ start__ end____ width___ exp.time_
  3 omega   -2.00   88.00   1.0000   10.0000
omega____ theta____ kappa____ phi______ frames
    -       19.6835   57.0000  -60.0000 90

#__ type_ start__ end____ width___ exp.time_
  4 omega  -33.00   39.00   1.0000   10.0000
omega____ theta____ kappa____ phi______ frames
    -       19.6835  -57.0000   30.0000 72

#__ type_ start__ end____ width___ exp.time_
  5 omega  -37.00   23.00   1.0000   10.0000
omega____ theta____ kappa____ phi______ frames
    -       19.6835  -57.0000  120.0000 60

#__ type_ start__ end____ width___ exp.time_
  6 omega   54.00   80.00   1.0000   10.0000
omega____ theta____ kappa____ phi______ frames
    -       19.6835  178.0000  -90.0000 26

#__ type_ start__ end____ width___ exp.time_
  7 omega    4.00   60.00   1.0000   10.0000
omega____ theta____ kappa____ phi______ frames
    -       19.6835   57.0000   30.0000 56

#__ type_ start__ end____ width___ exp.time_
  8 omega  -61.00   56.00   1.0000   10.0000
omega____ theta____ kappa____ phi______ frames
    -      -16.9491   19.0000    0.0000 117
;
_diffrn_measurement_device_type 'Xcalibur, Eos'
_diffrn_measurement_method '\w scans'
_diffrn_orient_matrix_UB_11 -0.0287830000
_diffrn_orient_matrix_UB_12 0.0049672000
_diffrn_orient_matrix_UB_13 -0.0484859000
_diffrn_orient_matrix_UB_21 -0.0222575000
_diffrn_orient_matrix_UB_22 -0.0451498000
_diffrn_orient_matrix_UB_23 -0.0049427000
_diffrn_orient_matrix_UB_31 -0.1780821000
_diffrn_orient_matrix_UB_32 0.0048520000
_diffrn_orient_matrix_UB_33 0.0037522000
_diffrn_radiation_monochromator graphite
_diffrn_radiation_type 'Mo K\a'
_diffrn_radiation_wavelength 0.71073
_diffrn_reflns_av_R_equivalents 0.0280
_diffrn_reflns_av_unetI/netI 0.0215
_diffrn_reflns_Laue_measured_fraction_full 0.998
_diffrn_reflns_Laue_measured_fraction_max 0.899
_diffrn_reflns_limit_h_max 5
_diffrn_reflns_limit_h_min -5
_diffrn_reflns_limit_k_max 19
_diffrn_reflns_limit_k_min -20
_diffrn_reflns_limit_l_max 19
_diffrn_reflns_limit_l_min -18
_diffrn_reflns_number 9532
_diffrn_reflns_point_group_measured_fraction_full 0.998
_diffrn_reflns_point_group_measured_fraction_max 0.899
_diffrn_reflns_theta_full 25.242
_diffrn_reflns_theta_max 29.211
_diffrn_reflns_theta_min 3.099
_diffrn_source 'Enhance (Mo) X-ray Source'
_exptl_absorpt_coefficient_mu 0.086
_exptl_absorpt_correction_T_max 1.00000
_exptl_absorpt_correction_T_min 0.75625
_exptl_absorpt_correction_type multi-scan
_exptl_absorpt_process_details
;
CrysAlisPro, Agilent Technologies,
Version 1.171.36.21 (release 14-08-2012 CrysAlis171 .NET)
(compiled Sep 14 2012,17:21:16)
Empirical absorption correction using spherical harmonics,
 implemented in SCALE3 ABSPACK scaling algorithm.
;
_exptl_crystal_colour yellow
_exptl_crystal_colour_primary yellow
_exptl_crystal_density_diffrn 1.363
_exptl_crystal_description block
_exptl_crystal_F_000 376
_exptl_crystal_size_max 0.72
_exptl_crystal_size_mid 0.4
_exptl_crystal_size_min 0.2
_refine_diff_density_max 0.290
_refine_diff_density_min -0.303
_refine_diff_density_rms 0.063
_refine_ls_extinction_method none
_refine_ls_goodness_of_fit_ref 1.257
_refine_ls_hydrogen_treatment constr
_refine_ls_matrix_type full
_refine_ls_number_parameters 127
_refine_ls_number_reflns 2161
_refine_ls_number_restraints 0
_refine_ls_restrained_S_all 1.257
_refine_ls_R_factor_all 0.0845
_refine_ls_R_factor_gt 0.0744
_refine_ls_shift/su_max 0.000
_refine_ls_shift/su_mean 0.000
_refine_ls_structure_factor_coef Fsqd
_refine_ls_weighting_details 'w=1/[\s^2^(Fo^2^)+(0.0577P)^2^+0.9465P] where P=(Fo^2^+2Fc^2^)/3'
_refine_ls_weighting_scheme calc
_refine_ls_wR_factor_gt 0.2012
_refine_ls_wR_factor_ref 0.2065
_reflns_Friedel_coverage 0.000
_reflns_number_gt 1787
_reflns_number_total 2161
_reflns_threshold_expression 'I > 2\s(I)'
_cod_data_source_file d2ob01209j2.cif
_cod_data_source_block gv-mn
_cod_original_cell_volume 883.18(11)
_cod_database_code 7158964
_shelx_shelxl_version_number 2018/3
_chemical_oxdiff_formula 'C11 H7 N3'
_chemical_oxdiff_usercomment 'YELLOW COLOUR BLOCK, 297K, 0.72 0.40 0.20'
_shelx_space_group_comment
;
The symmetry employed for this shelxl refinement is uniquely defined
by the following loop, which should always be used as a source of
symmetry information in preference to the above space-group names.
They are only intended as comments.
;
_reflns_odcompleteness_completeness 99.68
_reflns_odcompleteness_iscentric 1
_reflns_odcompleteness_theta 26.32
_olex2_refinement_description
;
1. Fixed Uiso
 At 1.2 times of:
  All C(H) groups, All C(H,H) groups, All N(H) groups
2.a Secondary CH2 refined with riding coordinates:
 C3(H3A,H3B)
2.b Aromatic/amide H refined with riding coordinates:
 N2(H2), C5(H5), C6(H6), C8(H8), C7(H7)
;
_olex2_submission_special_instructions 'No special instructions were received'

loop_
_space_group_symop_operation_xyz
'x, y, z'
'-x, y+1/2, -z+1/2'
'-x, -y, -z'
'x, -y-1/2, z-1/2'

loop_
_atom_site_label
_atom_site_type_symbol
_atom_site_fract_x
_atom_site_fract_y
_atom_site_fract_z
_atom_site_U_iso_or_equiv
_atom_site_adp_type
_atom_site_occupancy
_atom_site_site_symmetry_order
_atom_site_calc_flag
_atom_site_refinement_flags_posn
_atom_site_refinement_flags_adp
_atom_site_refinement_flags_occupancy
_atom_site_disorder_assembly
_atom_site_disorder_group
C1 C 0.3208(6) 0.60297(15) 0.32404(16) 0.0310(5) Uani 1 1 d . . . . .
C9 C 0.4508(6) 0.62159(16) 0.23513(16) 0.0311(5) Uani 1 1 d . . . . .
N2 N 0.3375(6) 0.51801(14) 0.33648(15) 0.0387(6) Uani 1 1 d . . . . .
H2 H 0.276561 0.492984 0.384954 0.046 Uiso 1 1 calc R U . . .
C5 C 0.6700(8) 0.5404(2) 0.11183(18) 0.0418(7) Uani 1 1 d . . . . .
H5 H 0.731010 0.488265 0.086540 0.050 Uiso 1 1 calc R U . . .
C11 C 0.0890(7) 0.62788(17) 0.47050(18) 0.0388(6) Uani 1 1 d . . . . .
C6 C 0.7068(8) 0.6170(2) 0.0656(2) 0.0482(7) Uani 1 1 d . . . . .
H6 H 0.792213 0.616333 0.008249 0.058 Uiso 1 1 calc R U . . .
N12 N 0.0015(8) 0.60027(17) 0.53728(18) 0.0562(8) Uani 1 1 d . . . . .
C3 C 0.4683(7) 0.47124(17) 0.26054(18) 0.0380(6) Uani 1 1 d . . . . .
H3A H 0.298578 0.431709 0.231852 0.046 Uiso 1 1 calc R U . . .
H3B H 0.675102 0.439574 0.280797 0.046 Uiso 1 1 calc R U . . .
C4 C 0.5400(7) 0.54318(16) 0.19676(17) 0.0344(6) Uani 1 1 d . . . . .
C13 C 0.1602(8) 0.74930(18) 0.37034(18) 0.0406(6) Uani 1 1 d . . . . .
C8 C 0.4894(7) 0.69860(18) 0.18844(19) 0.0398(6) Uani 1 1 d . . . . .
H8 H 0.430571 0.751010 0.213562 0.048 Uiso 1 1 calc R U . . .
C7 C 0.6183(8) 0.6948(2) 0.1034(2) 0.0472(7) Uani 1 1 d . . . . .
H7 H 0.645920 0.745502 0.070908 0.057 Uiso 1 1 calc R U . . .
N14 N 0.1232(9) 0.82161(17) 0.3578(2) 0.0630(9) Uani 1 1 d . . . . .
C10 C 0.1976(7) 0.65972(16) 0.38713(17) 0.0346(6) Uani 1 1 d . . . . .

loop_
_atom_site_aniso_label
_atom_site_aniso_U_11
_atom_site_aniso_U_22
_atom_site_aniso_U_33
_atom_site_aniso_U_23
_atom_site_aniso_U_13
_atom_site_aniso_U_12
C1 0.0321(12) 0.0307(12) 0.0301(12) 0.0018(9) 0.0018(9) -0.0022(9)
C9 0.0307(12) 0.0338(12) 0.0287(12) 0.0011(9) 0.0023(9) -0.0045(9)
N2 0.0545(14) 0.0306(11) 0.0329(11) 0.0034(9) 0.0142(10) -0.0012(9)
C5 0.0455(16) 0.0483(16) 0.0325(13) -0.0046(11) 0.0079(11) -0.0022(12)
C11 0.0488(16) 0.0323(13) 0.0364(14) -0.0024(10) 0.0105(12) 0.0022(11)
C6 0.0522(17) 0.0623(19) 0.0321(14) 0.0034(13) 0.0142(12) -0.0057(14)
N12 0.083(2) 0.0435(14) 0.0462(15) 0.0056(11) 0.0258(14) 0.0022(13)
C3 0.0457(15) 0.0327(13) 0.0366(14) -0.0018(10) 0.0086(11) -0.0011(11)
C4 0.0370(13) 0.0349(13) 0.0313(13) -0.0006(10) 0.0033(10) -0.0038(10)
C13 0.0528(17) 0.0367(14) 0.0337(13) -0.0013(11) 0.0104(12) 0.0018(12)
C8 0.0468(16) 0.0344(13) 0.0387(14) 0.0043(11) 0.0064(12) -0.0041(11)
C7 0.0538(18) 0.0486(16) 0.0398(15) 0.0131(12) 0.0076(13) -0.0074(13)
N14 0.097(2) 0.0362(14) 0.0588(17) 0.0026(12) 0.0230(16) 0.0091(14)
C10 0.0420(14) 0.0321(12) 0.0302(12) 0.0009(9) 0.0063(10) 0.0000(10)

loop_
_atom_type_symbol
_atom_type_description
_atom_type_scat_dispersion_real
_atom_type_scat_dispersion_imag
_atom_type_scat_source
C C 0.0033 0.0016 'International Tables Vol C Tables 4.2.6.8 and 6.1.1.4'
H H 0.0000 0.0000 'International Tables Vol C Tables 4.2.6.8 and 6.1.1.4'
N N 0.0061 0.0033 'International Tables Vol C Tables 4.2.6.8 and 6.1.1.4'

loop_
_geom_angle_atom_site_label_1
_geom_angle_atom_site_label_2
_geom_angle_atom_site_label_3
_geom_angle
_geom_angle_site_symmetry_1
_geom_angle_site_symmetry_3
_geom_angle_publ_flag
N2 C1 C9 107.4(2) . . ?
N2 C1 C10 123.5(2) . . ?
C10 C1 C9 129.1(2) . . ?
C4 C9 C1 107.7(2) . . ?
C8 C9 C1 131.7(2) . . ?
C8 C9 C4 120.6(2) . . ?
C1 N2 H2 123.0 . . ?
C1 N2 C3 113.9(2) . . ?
C3 N2 H2 123.0 . . ?
C6 C5 H5 120.8 . . ?
C6 C5 C4 118.3(3) . . ?
C4 C5 H5 120.8 . . ?
N12 C11 C10 178.5(3) . . ?
C5 C6 H6 119.5 . . ?
C5 C6 C7 120.9(3) . . ?
C7 C6 H6 119.5 . . ?
N2 C3 H3A 111.4 . . ?
N2 C3 H3B 111.4 . . ?
N2 C3 C4 101.6(2) . . ?
H3A C3 H3B 109.3 . . ?
C4 C3 H3A 111.4 . . ?
C4 C3 H3B 111.4 . . ?
C9 C4 C3 109.4(2) . . ?
C5 C4 C9 120.9(2) . . ?
C5 C4 C3 129.8(2) . . ?
N14 C13 C10 178.4(3) . . ?
C9 C8 H8 121.1 . . ?
C7 C8 C9 117.9(3) . . ?
C7 C8 H8 121.1 . . ?
C6 C7 C8 121.4(3) . . ?
C6 C7 H7 119.3 . . ?
C8 C7 H7 119.3 . . ?
C1 C10 C11 119.9(2) . . ?
C1 C10 C13 122.9(2) . . ?
C11 C10 C13 117.2(2) . . ?

loop_
_geom_bond_atom_site_label_1
_geom_bond_atom_site_label_2
_geom_bond_distance
_geom_bond_site_symmetry_2
_geom_bond_publ_flag
C1 C9 1.466(3) . ?
C1 N2 1.331(3) . ?
C1 C10 1.393(3) . ?
C9 C4 1.397(3) . ?
C9 C8 1.391(3) . ?
N2 H2 0.8600 . ?
N2 C3 1.457(3) . ?
C5 H5 0.9300 . ?
C5 C6 1.381(4) . ?
C5 C4 1.384(4) . ?
C11 N12 1.146(4) . ?
C11 C10 1.415(4) . ?
C6 H6 0.9300 . ?
C6 C7 1.384(4) . ?
C3 H3A 0.9700 . ?
C3 H3B 0.9700 . ?
C3 C4 1.497(4) . ?
C13 N14 1.144(4) . ?
C13 C10 1.417(4) . ?
C8 H8 0.9300 . ?
C8 C7 1.385(4) . ?
C7 H7 0.9300 . ?

loop_
_geom_torsion_atom_site_label_1
_geom_torsion_atom_site_label_2
_geom_torsion_atom_site_label_3
_geom_torsion_atom_site_label_4
_geom_torsion
_geom_torsion_site_symmetry_1
_geom_torsion_site_symmetry_2
_geom_torsion_site_symmetry_3
_geom_torsion_site_symmetry_4
_geom_torsion_publ_flag
C1 C9 C4 C5 179.6(2) . . . . ?
C1 C9 C4 C3 0.1(3) . . . . ?
C1 C9 C8 C7 -179.2(3) . . . . ?
C1 N2 C3 C4 1.0(3) . . . . ?
C9 C1 N2 C3 -1.0(3) . . . . ?
C9 C1 C10 C11 -178.9(3) . . . . ?
C9 C1 C10 C13 4.0(4) . . . . ?
C9 C8 C7 C6 -0.1(5) . . . . ?
N2 C1 C9 C4 0.5(3) . . . . ?
N2 C1 C9 C8 179.8(3) . . . . ?
N2 C1 C10 C11 1.4(4) . . . . ?
N2 C1 C10 C13 -175.7(3) . . . . ?
N2 C3 C4 C9 -0.7(3) . . . . ?
N2 C3 C4 C5 179.9(3) . . . . ?
C5 C6 C7 C8 -0.1(5) . . . . ?
C6 C5 C4 C9 -0.5(4) . . . . ?
C6 C5 C4 C3 178.9(3) . . . . ?
C4 C9 C8 C7 0.0(4) . . . . ?
C4 C5 C6 C7 0.4(5) . . . . ?
C8 C9 C4 C5 0.3(4) . . . . ?
C8 C9 C4 C3 -179.2(2) . . . . ?
C10 C1 C9 C4 -179.2(3) . . . . ?
C10 C1 C9 C8 0.0(5) . . . . ?
C10 C1 N2 C3 178.8(2) . . . . ?
